data_4073615
loop_
_publ_author_name
'Fischer, Paul J.'
'Herm, Zoey R.'
'Kucera, Benjamin E.'

_publ_section_title
;
 [(2-(Trimethylammonium)ethyl)cyclopentadienyl]tricarbonylmetalates:&#x00A0;
 Group VI Metal Zwitterions
;
_journal_issue 18
_journal_name_full Organometallics
_journal_page_first 4680
_journal_paper_doi 10.1021/om700497z
_journal_volume 26
_journal_year 2007
_chemical_formula_moiety 'C13 H17 I Mo N O3, I'
_chemical_formula_sum 'C13 H17 I2 Mo N O3'
_chemical_formula_weight 585.02
_chemical_name_common 06168
_chemical_name_systematic
; 
 ? 
;
_space_group_IT_number 14
_symmetry_cell_setting monoclinic
_symmetry_space_group_name_Hall '-P 2ybc'
_symmetry_space_group_name_H-M 'P 1 21/c 1'
_atom_sites_solution_hydrogens geom
_atom_sites_solution_primary direct
_atom_sites_solution_secondary difmap
_audit_creation_method SHELXL-97
_cell_angle_alpha 90.00
_cell_angle_beta 91.389(2)
_cell_angle_gamma 90.00
_cell_formula_units_Z 4
_cell_length_a 13.0506(13)
_cell_length_b 10.1154(10)
_cell_length_c 13.9902(13)
_cell_measurement_reflns_used 3641
_cell_measurement_temperature 173(2)
_cell_measurement_theta_max 27.49
_cell_measurement_theta_min 2.48
_cell_volume 1846.3(3)
_computing_cell_refinement 'SAINT, Bruker'
_computing_data_collection 'SMART, Bruker'
_computing_data_reduction 'SAINT, Bruker'
_computing_molecular_graphics 'SHELXTL, Bruker'
_computing_publication_material 'Bruker SHELXTL'
_computing_structure_refinement 'SHELXL-97 (Sheldrick, 1997)'
_computing_structure_solution 'SHELXS-97 (Sheldrick, 1990)'
_diffrn_ambient_temperature 173(2)
_diffrn_measured_fraction_theta_full 0.997
_diffrn_measured_fraction_theta_max 0.997
_diffrn_measurement_device_type 'Siemens SMART Platform CCD'
_diffrn_measurement_method 'area detector, omega scans per phi'
_diffrn_radiation_monochromator graphite
_diffrn_radiation_source 'normal-focus sealed tube'
_diffrn_radiation_type MoK\a
_diffrn_radiation_wavelength 0.71073
_diffrn_reflns_av_R_equivalents 0.0279
_diffrn_reflns_av_sigmaI/netI 0.0191
_diffrn_reflns_limit_h_max 16
_diffrn_reflns_limit_h_min -16
_diffrn_reflns_limit_k_max 13
_diffrn_reflns_limit_k_min -13
_diffrn_reflns_limit_l_max 18
_diffrn_reflns_limit_l_min -18
_diffrn_reflns_number 21302
_diffrn_reflns_theta_full 27.49
_diffrn_reflns_theta_max 27.49
_diffrn_reflns_theta_min 1.56
_exptl_absorpt_coefficient_mu 4.059
_exptl_absorpt_correction_T_max 0.6870
_exptl_absorpt_correction_T_min 0.3756
_exptl_absorpt_correction_type multi-scan
_exptl_absorpt_process_details 'SADABS, R. Blessing, 1995'
_exptl_crystal_colour red
_exptl_crystal_density_diffrn 2.105
_exptl_crystal_density_meas 0
_exptl_crystal_density_method 'not measured'
_exptl_crystal_description block
_exptl_crystal_F_000 1096
_exptl_crystal_size_max 0.30
_exptl_crystal_size_mid 0.15
_exptl_crystal_size_min 0.10
_refine_diff_density_max 0.695
_refine_diff_density_min -0.890
_refine_diff_density_rms 0.090
_refine_ls_extinction_method none
_refine_ls_goodness_of_fit_ref 1.004
_refine_ls_hydrogen_treatment constr
_refine_ls_matrix_type full
_refine_ls_number_parameters 184
_refine_ls_number_reflns 4220
_refine_ls_number_restraints 0
_refine_ls_restrained_S_all 1.004
_refine_ls_R_factor_all 0.0229
_refine_ls_R_factor_gt 0.0195
_refine_ls_shift/su_max 0.002
_refine_ls_shift/su_mean 0.000
_refine_ls_structure_factor_coef Fsqd
_refine_ls_weighting_details 'calc w=1/[\s^2^(Fo^2^)+(0.0216P)^2^+1.9052P] where P=(Fo^2^+2Fc^2^)/3'
_refine_ls_weighting_scheme calc
_refine_ls_wR_factor_gt 0.0450
_refine_ls_wR_factor_ref 0.0461
_reflns_number_gt 3872
_reflns_number_total 4220
_reflns_threshold_expression >2sigma(I)
_cod_data_source_file om700497z.cif
_cod_data_source_block 11
_cod_depositor_comments
;
The following automatic conversions were performed:

'_symmetry_cell_setting' value 'Monoclinic' changed to 'monoclinic'
according to /home/saulius/struct/CIF-dictionaries/cif_core.dic
dictionary named 'cif_core.dic' version 2.4.1 from 2010-06-29.

Automatic conversion script
Id: cif_fix_values 1715 2011-07-08 13:25:40Z adriana 
;
_cod_original_sg_symbol_H-M P2(1)/c
_cod_database_code 4073615

loop_
_symmetry_equiv_pos_as_xyz
'x, y, z'
'-x, y+1/2, -z+1/2'
'-x, -y, -z'
'x, -y-1/2, z-1/2'

loop_
_atom_site_label
_atom_site_type_symbol
_atom_site_fract_x
_atom_site_fract_y
_atom_site_fract_z
_atom_site_U_iso_or_equiv
_atom_site_adp_type
_atom_site_occupancy
_atom_site_symmetry_multiplicity
_atom_site_calc_flag
_atom_site_refinement_flags
Mo1 Mo 0.134091(15) 0.675276(19) 0.151210(14) 0.02089(5) Uani 1 1 d .
I1 I -0.058171(12) 0.608070(17) 0.228925(13) 0.03232(5) Uani 1 1 d .
I2 I 0.564157(13) 0.225330(16) 0.645110(12) 0.02880(5) Uani 1 1 d .
O1 O -0.02206(19) 0.8379(3) 0.02211(17) 0.0579(7) Uani 1 1 d .
O2 O 0.2564(2) 0.9378(2) 0.1214(2) 0.0602(7) Uani 1 1 d .
O3 O 0.14428(16) 0.7813(2) 0.36256(14) 0.0420(5) Uani 1 1 d .
N1 N 0.36791(16) 0.2845(2) 0.38859(15) 0.0248(4) Uani 1 1 d .
C1 C 0.0338(2) 0.7804(3) 0.0700(2) 0.0363(6) Uani 1 1 d .
C2 C 0.2114(2) 0.8428(3) 0.1325(2) 0.0377(6) Uani 1 1 d .
C3 C 0.13959(19) 0.7474(3) 0.28545(19) 0.0281(5) Uani 1 1 d .
C4 C 0.22667(18) 0.4858(2) 0.19512(17) 0.0241(5) Uani 1 1 d .
C5 C 0.14498(19) 0.4421(2) 0.13369(18) 0.0263(5) Uani 1 1 d .
H5 H 0.0907 0.3773 0.1511 0.032 Uiso 1 1 calc R
C6 C 0.1553(2) 0.5020(3) 0.04258(18) 0.0296(5) Uani 1 1 d .
H6 H 0.1113 0.4842 -0.0155 0.035 Uiso 1 1 calc R
C7 C 0.2448(2) 0.5815(3) 0.04620(18) 0.0316(6) Uani 1 1 d .
H7 H 0.2762 0.6269 -0.0094 0.038 Uiso 1 1 calc R
C8 C 0.28904(19) 0.5714(3) 0.14008(18) 0.0276(5) Uani 1 1 d .
H8 H 0.3567 0.6089 0.1613 0.033 Uiso 1 1 calc R
C9 C 0.24981(19) 0.4437(2) 0.29647(17) 0.0270(5) Uani 1 1 d .
H9A H 0.1851 0.4292 0.3305 0.032 Uiso 1 1 calc R
H9B H 0.2892 0.5137 0.3305 0.032 Uiso 1 1 calc R
C10 C 0.31198(19) 0.3160(2) 0.29520(18) 0.0252(5) Uani 1 1 d .
H10A H 0.2653 0.2418 0.2789 0.030 Uiso 1 1 calc R
H10B H 0.3628 0.3223 0.2440 0.030 Uiso 1 1 calc R
C11 C 0.2990(2) 0.2930(3) 0.4716(2) 0.0378(6) Uani 1 1 d .
H11A H 0.3354 0.2618 0.5293 0.057 Uiso 1 1 calc R
H11B H 0.2383 0.2379 0.4594 0.057 Uiso 1 1 calc R
H11C H 0.2778 0.3851 0.4806 0.057 Uiso 1 1 calc R
C12 C 0.4082(2) 0.1457(3) 0.3816(2) 0.0340(6) Uani 1 1 d .
H12A H 0.4505 0.1255 0.4385 0.051 Uiso 1 1 calc R
H12B H 0.4498 0.1376 0.3245 0.051 Uiso 1 1 calc R
H12C H 0.3506 0.0837 0.3771 0.051 Uiso 1 1 calc R
C13 C 0.4571(2) 0.3770(3) 0.4027(2) 0.0338(6) Uani 1 1 d .
H13A H 0.4959 0.3522 0.4608 0.051 Uiso 1 1 calc R
H13B H 0.4318 0.4677 0.4091 0.051 Uiso 1 1 calc R
H13C H 0.5017 0.3714 0.3476 0.051 Uiso 1 1 calc R

loop_
_atom_site_aniso_label
_atom_site_aniso_U_11
_atom_site_aniso_U_22
_atom_site_aniso_U_33
_atom_site_aniso_U_23
_atom_site_aniso_U_13
_atom_site_aniso_U_12
Mo1 0.02144(10) 0.02136(10) 0.01985(10) 0.00138(7) 0.00035(7) 0.00208(7)
I1 0.02342(9) 0.03527(10) 0.03852(10) -0.00512(7) 0.00597(7) -0.00074(7)
I2 0.02979(9) 0.02902(9) 0.02760(9) 0.00068(6) 0.00122(6) 0.00206(6)
O1 0.0595(15) 0.0632(15) 0.0505(14) 0.0195(12) -0.0104(12) 0.0247(13)
O2 0.0613(16) 0.0376(12) 0.0826(18) 0.0122(12) 0.0177(13) -0.0143(11)
O3 0.0427(12) 0.0518(13) 0.0313(11) -0.0137(9) -0.0040(9) 0.0016(10)
N1 0.0256(10) 0.0226(10) 0.0262(10) 0.0043(8) -0.0011(8) 0.0015(8)
C1 0.0399(15) 0.0386(15) 0.0305(14) 0.0043(12) 0.0013(12) 0.0061(12)
C2 0.0399(16) 0.0323(14) 0.0413(16) 0.0057(12) 0.0070(12) 0.0009(12)
C3 0.0234(12) 0.0278(12) 0.0329(14) -0.0005(10) -0.0015(10) 0.0005(10)
C4 0.0221(11) 0.0245(11) 0.0258(12) 0.0007(9) 0.0008(9) 0.0059(9)
C5 0.0266(12) 0.0226(11) 0.0295(12) -0.0035(10) -0.0003(10) 0.0052(10)
C6 0.0366(14) 0.0298(13) 0.0221(12) -0.0060(10) -0.0020(10) 0.0079(11)
C7 0.0328(14) 0.0388(14) 0.0235(12) 0.0010(11) 0.0074(10) 0.0102(11)
C8 0.0198(11) 0.0325(13) 0.0308(13) 0.0018(10) 0.0050(10) 0.0042(10)
C9 0.0292(13) 0.0276(12) 0.0240(12) 0.0020(10) -0.0008(10) 0.0066(10)
C10 0.0227(12) 0.0270(12) 0.0256(12) 0.0012(10) -0.0025(9) 0.0030(9)
C11 0.0431(16) 0.0418(16) 0.0288(14) 0.0099(12) 0.0075(12) 0.0085(13)
C12 0.0371(15) 0.0212(12) 0.0436(16) 0.0058(11) -0.0005(12) 0.0070(11)
C13 0.0330(14) 0.0318(14) 0.0360(15) 0.0057(11) -0.0112(11) -0.0055(11)

loop_
_atom_type_symbol
_atom_type_description
_atom_type_scat_dispersion_real
_atom_type_scat_dispersion_imag
_atom_type_scat_source
C C 0.0033 0.0016 'International Tables Vol C Tables 4.2.6.8 and 6.1.1.4'
H H 0.0000 0.0000 'International Tables Vol C Tables 4.2.6.8 and 6.1.1.4'
N N 0.0061 0.0033 'International Tables Vol C Tables 4.2.6.8 and 6.1.1.4'
O O 0.0106 0.0060 'International Tables Vol C Tables 4.2.6.8 and 6.1.1.4'
Mo Mo -1.6832 0.6857 'International Tables Vol C Tables 4.2.6.8 and 6.1.1.4'
I I -0.4742 1.8119 'International Tables Vol C Tables 4.2.6.8 and 6.1.1.4'

loop_
_geom_angle_atom_site_label_1
_geom_angle_atom_site_label_2
_geom_angle_atom_site_label_3
_geom_angle
C2 Mo1 C3 78.91(11)
C2 Mo1 C1 78.54(12)
C3 Mo1 C1 110.05(11)
C2 Mo1 C8 86.01(11)
C3 Mo1 C8 102.61(10)
C1 Mo1 C8 140.06(10)
C2 Mo1 C7 86.48(11)
C3 Mo1 C7 137.64(10)
C1 Mo1 C7 105.53(10)
C8 Mo1 C7 36.27(9)
C2 Mo1 C4 118.10(11)
C3 Mo1 C4 92.60(9)
C1 Mo1 C4 154.72(10)
C8 Mo1 C4 35.89(9)
C7 Mo1 C4 59.96(9)
C2 Mo1 C6 118.90(11)
C3 Mo1 C6 150.96(10)
C1 Mo1 C6 96.57(10)
C8 Mo1 C6 59.53(9)
C7 Mo1 C6 35.63(10)
C4 Mo1 C6 59.24(9)
C2 Mo1 C5 143.02(11)
C3 Mo1 C5 117.05(10)
C1 Mo1 C5 120.34(10)
C8 Mo1 C5 58.78(9)
C7 Mo1 C5 58.84(9)
C4 Mo1 C5 35.13(8)
C6 Mo1 C5 35.04(9)
C2 Mo1 I1 135.11(9)
C3 Mo1 I1 75.03(7)
C1 Mo1 I1 76.99(8)
C8 Mo1 I1 134.95(6)
C7 Mo1 I1 136.29(7)
C4 Mo1 I1 99.14(6)
C6 Mo1 I1 100.89(7)
C5 Mo1 I1 81.81(6)
C11 N1 C12 108.9(2)
C11 N1 C13 110.0(2)
C12 N1 C13 108.6(2)
C11 N1 C10 111.9(2)
C12 N1 C10 107.58(19)
C13 N1 C10 109.77(19)
O1 C1 Mo1 178.3(3)
O2 C2 Mo1 179.3(3)
O3 C3 Mo1 176.3(2)
C5 C4 C8 106.9(2)
C5 C4 C9 127.7(2)
C8 C4 C9 125.2(2)
C5 C4 Mo1 73.83(13)
C8 C4 Mo1 70.07(13)
C9 C4 Mo1 124.77(16)
C6 C5 C4 108.9(2)
C6 C5 Mo1 71.13(14)
C4 C5 Mo1 71.04(13)
C6 C5 H5 125.6
C4 C5 H5 125.6
Mo1 C5 H5 125.6
C7 C6 C5 107.8(2)
C7 C6 Mo1 70.28(14)
C5 C6 Mo1 73.82(14)
C7 C6 H6 126.0
C5 C6 H6 126.0
Mo1 C6 H6 126.0
C6 C7 C8 107.9(2)
C6 C7 Mo1 74.10(14)
C8 C7 Mo1 71.72(14)
C6 C7 H7 125.8
C8 C7 H7 125.8
Mo1 C7 H7 125.8
C7 C8 C4 108.5(2)
C7 C8 Mo1 72.01(14)
C4 C8 Mo1 74.04(13)
C7 C8 H8 125.6
C4 C8 H8 125.6
Mo1 C8 H8 125.6
C4 C9 C10 108.9(2)
C4 C9 H9A 109.9
C10 C9 H9A 109.9
C4 C9 H9B 109.9
C10 C9 H9B 109.9
H9A C9 H9B 108.3
N1 C10 C9 114.4(2)
N1 C10 H10A 108.7
C9 C10 H10A 108.7
N1 C10 H10B 108.7
C9 C10 H10B 108.7
H10A C10 H10B 107.6
N1 C11 H11A 109.5
N1 C11 H11B 109.5
H11A C11 H11B 109.5
N1 C11 H11C 109.5
H11A C11 H11C 109.5
H11B C11 H11C 109.5
N1 C12 H12A 109.5
N1 C12 H12B 109.5
H12A C12 H12B 109.5
N1 C12 H12C 109.5
H12A C12 H12C 109.5
H12B C12 H12C 109.5
N1 C13 H13A 109.5
N1 C13 H13B 109.5
H13A C13 H13B 109.5
N1 C13 H13C 109.5
H13A C13 H13C 109.5
H13B C13 H13C 109.5

loop_
_geom_bond_atom_site_label_1
_geom_bond_atom_site_label_2
_geom_bond_distance
Mo1 C2 1.992(3)
Mo1 C3 2.014(3)
Mo1 C1 2.016(3)
Mo1 C8 2.288(2)
Mo1 C7 2.291(2)
Mo1 C4 2.340(2)
Mo1 C6 2.341(2)
Mo1 C5 2.376(2)
Mo1 I1 2.8412(3)
O1 C1 1.138(3)
O2 C2 1.139(4)
O3 C3 1.132(3)
N1 C11 1.488(3)
N1 C12 1.503(3)
N1 C13 1.503(3)
N1 C10 1.515(3)
C4 C5 1.424(3)
C4 C8 1.426(3)
C4 C9 1.504(3)
C5 C6 1.420(4)
C5 H5 1.0000
C6 C7 1.418(4)
C6 H6 1.0000
C7 C8 1.425(4)
C7 H7 1.0000
C8 H8 1.0000
C9 C10 1.526(3)
C9 H9A 0.9900
C9 H9B 0.9900
C10 H10A 0.9900
C10 H10B 0.9900
C11 H11A 0.9800
C11 H11B 0.9800
C11 H11C 0.9800
C12 H12A 0.9800
C12 H12B 0.9800
C12 H12C 0.9800
C13 H13A 0.9800
C13 H13B 0.9800
C13 H13C 0.9800

loop_
_geom_torsion_atom_site_label_1
_geom_torsion_atom_site_label_2
_geom_torsion_atom_site_label_3
_geom_torsion_atom_site_label_4
_geom_torsion
C2 Mo1 C1 O1 102(10)
C3 Mo1 C1 O1 176(100)
C8 Mo1 C1 O1 33(10)
C7 Mo1 C1 O1 19(10)
C4 Mo1 C1 O1 -32(10)
C6 Mo1 C1 O1 -16(10)
C5 Mo1 C1 O1 -44(10)
I1 Mo1 C1 O1 -116(10)
C3 Mo1 C2 O2 125(26)
C1 Mo1 C2 O2 -122(26)
C8 Mo1 C2 O2 21(26)
C7 Mo1 C2 O2 -15(26)
C4 Mo1 C2 O2 38(26)
C6 Mo1 C2 O2 -31(26)
C5 Mo1 C2 O2 4(26)
I1 Mo1 C2 O2 180(100)
C2 Mo1 C3 O3 -133(4)
C1 Mo1 C3 O3 154(4)
C8 Mo1 C3 O3 -50(4)
C7 Mo1 C3 O3 -61(4)
C4 Mo1 C3 O3 -15(4)
C6 Mo1 C3 O3 -1(4)
C5 Mo1 C3 O3 12(4)
I1 Mo1 C3 O3 84(4)
C2 Mo1 C4 C5 -144.57(16)
C3 Mo1 C4 C5 136.61(15)
C1 Mo1 C4 C5 -17.5(3)
C8 Mo1 C4 C5 -115.3(2)
C7 Mo1 C4 C5 -77.47(16)
C6 Mo1 C4 C5 -35.93(14)
I1 Mo1 C4 C5 61.36(14)
C2 Mo1 C4 C8 -29.24(19)
C3 Mo1 C4 C8 -108.06(16)
C1 Mo1 C4 C8 97.8(3)
C7 Mo1 C4 C8 37.86(15)
C6 Mo1 C4 C8 79.40(16)
C5 Mo1 C4 C8 115.3(2)
I1 Mo1 C4 C8 176.69(13)
C2 Mo1 C4 C9 90.4(2)
C3 Mo1 C4 C9 11.6(2)
C1 Mo1 C4 C9 -142.5(3)
C8 Mo1 C4 C9 119.7(3)
C7 Mo1 C4 C9 157.5(2)
C6 Mo1 C4 C9 -160.9(2)
C5 Mo1 C4 C9 -125.0(3)
I1 Mo1 C4 C9 -63.6(2)
C8 C4 C5 C6 -1.2(3)
C9 C4 C5 C6 -176.8(2)
Mo1 C4 C5 C6 61.41(17)
C8 C4 C5 Mo1 -62.66(16)
C9 C4 C5 Mo1 121.8(2)
C2 Mo1 C5 C6 -60.4(2)
C3 Mo1 C5 C6 -168.99(15)
C1 Mo1 C5 C6 52.87(19)
C8 Mo1 C5 C6 -80.30(16)
C7 Mo1 C5 C6 -37.62(15)
C4 Mo1 C5 C6 -118.6(2)
I1 Mo1 C5 C6 122.52(15)
C2 Mo1 C5 C4 58.2(2)
C3 Mo1 C5 C4 -50.40(17)
C1 Mo1 C5 C4 171.45(15)
C8 Mo1 C5 C4 38.28(14)
C7 Mo1 C5 C4 80.96(16)
C6 Mo1 C5 C4 118.6(2)
I1 Mo1 C5 C4 -118.90(14)
C4 C5 C6 C7 1.1(3)
Mo1 C5 C6 C7 62.46(17)
C4 C5 C6 Mo1 -61.35(17)
C2 Mo1 C6 C7 27.06(19)
C3 Mo1 C6 C7 -95.7(2)
C1 Mo1 C6 C7 107.57(17)
C8 Mo1 C6 C7 -38.29(15)
C4 Mo1 C6 C7 -80.25(16)
C5 Mo1 C6 C7 -116.3(2)
I1 Mo1 C6 C7 -174.47(14)
C2 Mo1 C6 C5 143.33(16)
C3 Mo1 C6 C5 20.5(3)
C1 Mo1 C6 C5 -136.16(16)
C8 Mo1 C6 C5 77.97(16)
C7 Mo1 C6 C5 116.3(2)
C4 Mo1 C6 C5 36.02(14)
I1 Mo1 C6 C5 -58.21(15)
C5 C6 C7 C8 -0.5(3)
Mo1 C6 C7 C8 64.24(17)
C5 C6 C7 Mo1 -64.78(17)
C2 Mo1 C7 C6 -156.48(17)
C3 Mo1 C7 C6 134.21(17)
C1 Mo1 C7 C6 -79.41(17)
C8 Mo1 C7 C6 115.5(2)
C4 Mo1 C7 C6 78.02(16)
C5 Mo1 C7 C6 36.99(14)
I1 Mo1 C7 C6 7.87(19)
C2 Mo1 C7 C8 88.04(17)
C3 Mo1 C7 C8 18.7(2)
C1 Mo1 C7 C8 165.12(16)
C4 Mo1 C7 C8 -37.45(15)
C6 Mo1 C7 C8 -115.5(2)
C5 Mo1 C7 C8 -78.48(16)
I1 Mo1 C7 C8 -107.61(15)
C6 C7 C8 C4 -0.2(3)
Mo1 C7 C8 C4 65.57(17)
C6 C7 C8 Mo1 -65.81(18)
C5 C4 C8 C7 0.9(3)
C9 C4 C8 C7 176.6(2)
Mo1 C4 C8 C7 -64.25(17)
C5 C4 C8 Mo1 65.16(16)
C9 C4 C8 Mo1 -119.1(2)
C2 Mo1 C8 C7 -89.49(18)
C3 Mo1 C8 C7 -167.19(16)
C1 Mo1 C8 C7 -22.7(2)
C4 Mo1 C8 C7 116.1(2)
C6 Mo1 C8 C7 37.60(16)
C5 Mo1 C8 C7 78.64(17)
I1 Mo1 C8 C7 111.48(15)
C2 Mo1 C8 C4 154.41(17)
C3 Mo1 C8 C4 76.71(16)
C1 Mo1 C8 C4 -138.78(18)
C7 Mo1 C8 C4 -116.1(2)
C6 Mo1 C8 C4 -78.50(16)
C5 Mo1 C8 C4 -37.46(14)
I1 Mo1 C8 C4 -4.62(19)
C5 C4 C9 C10 84.1(3)
C8 C4 C9 C10 -90.8(3)
Mo1 C4 C9 C10 -179.73(16)
C11 N1 C10 C9 49.9(3)
C12 N1 C10 C9 169.5(2)
C13 N1 C10 C9 -72.5(3)
C4 C9 C10 N1 162.2(2)
